data_4304115
loop_
_publ_author_name
'Ganna Lyashenko'
'Regine Herbst-Irmer'
'Vojtech Jancik'
'Aritra Pal'
'Nadia C. M\"osch-Zanetti'

_publ_section_title
;
Molybdenum Oxo and Imido Complexes of \b-Diketiminate Ligands: Synthesis
and Structural Aspects
;
_journal_name_full 'Inorganic Chemistry'
_journal_page_first 113
_journal_page_last 120
_journal_paper_doi 10.1021/ic701534a
_journal_volume 47
_journal_year 2008
_chemical_formula_moiety 'C32 H44 Mo N4 O2'
_chemical_formula_sum 'C32 H44 Mo N4 O2'
_chemical_formula_weight 612.65
_chemical_name_systematic
; 
 ? 
;
_space_group_IT_number 61
_symmetry_cell_setting orthorhombic
_symmetry_space_group_name_Hall '-P 2ac 2ab'
_symmetry_space_group_name_H-M 'P b c a'
_atom_sites_solution_hydrogens geom
_atom_sites_solution_primary direct
_atom_sites_solution_secondary difmap
_audit_creation_method SHELXL-97
_cell_angle_alpha 90.00
_cell_angle_beta 90.00
_cell_angle_gamma 90.00
_cell_formula_units_Z 8
_cell_length_a 15.823(3)
_cell_length_b 14.668(3)
_cell_length_c 26.703(5)
_cell_measurement_reflns_used 4789
_cell_measurement_temperature 100(2)
_cell_measurement_theta_max 59.05
_cell_measurement_theta_min 3.31
_cell_volume 6198(2)
_computing_cell_refinement 'Bruker AXS SAINT (v 7.01A, Bruker 2003)'
_computing_data_collection 'Proteum (v 1.40, Bruker 2002)'
_computing_data_reduction 'Bruker AXS SAINT (v 7.01A, Bruker 2003)'
_computing_molecular_graphics 'Bruker AXS SHELXTL (v 6.12)'
_computing_publication_material 'SHELXL-97 (Sheldrick, 1997)'
_computing_structure_refinement 'SHELXL-97 (Sheldrick, 1997)'
_computing_structure_solution 'SHELXS-97 (Sheldrick, 1990)'
_diffrn_ambient_temperature 100(2)
_diffrn_detector_area_resol_mean 5.602
_diffrn_measured_fraction_theta_full 0.985
_diffrn_measured_fraction_theta_max 0.985
_diffrn_measurement_device_type 'Bruker three circle diffractometer'
_diffrn_measurement_method 'omega scan'
_diffrn_radiation_monochromator 'mirror system'
_diffrn_radiation_source 'rotating anode'
_diffrn_radiation_type CuK\a
_diffrn_radiation_wavelength 1.54178
_diffrn_reflns_av_R_equivalents 0.0550
_diffrn_reflns_av_sigmaI/netI 0.0284
_diffrn_reflns_limit_h_max 17
_diffrn_reflns_limit_h_min 0
_diffrn_reflns_limit_k_max 16
_diffrn_reflns_limit_k_min 0
_diffrn_reflns_limit_l_max 29
_diffrn_reflns_limit_l_min 0
_diffrn_reflns_number 85569
_diffrn_reflns_theta_full 59.06
_diffrn_reflns_theta_max 59.06
_diffrn_reflns_theta_min 3.31
_diffrn_standards_decay_% 0
_diffrn_standards_interval_count 0
_diffrn_standards_interval_time 0
_diffrn_standards_number 0
_exptl_absorpt_coefficient_mu 3.718
_exptl_absorpt_correction_T_max 0.8359
_exptl_absorpt_correction_T_min 0.7074
_exptl_absorpt_correction_type multi-scan
_exptl_absorpt_process_details 'twinabs, Sheldrick 2007'
_exptl_crystal_colour yellow
_exptl_crystal_density_diffrn 1.313
_exptl_crystal_density_method 'not measured'
_exptl_crystal_description block
_exptl_crystal_F_000 2576
_exptl_crystal_size_max 0.10
_exptl_crystal_size_mid 0.05
_exptl_crystal_size_min 0.05
_refine_diff_density_max 0.468
_refine_diff_density_min -0.626
_refine_diff_density_rms 0.054
_refine_ls_extinction_method none
_refine_ls_goodness_of_fit_ref 1.065
_refine_ls_hydrogen_treatment mixed
_refine_ls_matrix_type full
_refine_ls_number_parameters 367
_refine_ls_number_reflns 4391
_refine_ls_number_restraints 0
_refine_ls_restrained_S_all 1.065
_refine_ls_R_factor_all 0.0355
_refine_ls_R_factor_gt 0.0300
_refine_ls_shift/su_max 0.001
_refine_ls_shift/su_mean 0.000
_refine_ls_structure_factor_coef Fsqd
_refine_ls_weighting_details 'calc w=1/[\s^2^(Fo^2^)+(0.0410P)^2^+4.8079P] where P=(Fo^2^+2Fc^2^)/3'
_refine_ls_weighting_scheme calc
_refine_ls_wR_factor_gt 0.0769
_refine_ls_wR_factor_ref 0.0798
_reflns_number_gt 3825
_reflns_number_total 4391
_reflns_threshold_expression >2sigma(I)
_cod_data_source_file ic701534a-file002.cif
_cod_data_source_block twin41
_cod_depositor_comments
;
The following automatic conversions were performed:
'_symmetry_cell_setting' value 'Orthorhombic' changed to 'orthorhombic'
according to '/home/saulius/struct/CIF-dictionaries/cif_core.dic'
dictionary named 'cif_core.dic' version 2.4.1 from 2010-06-29.

Automatic conversion script
Id: cif_fix_enum 1527 2010-12-29 10:47:43Z saulius 
;
_cod_original_sg_symbol_Hall -P2ac2ab
_cod_database_code 4304115

loop_
_symmetry_equiv_pos_as_xyz
'x, y, z'
'-x+1/2, -y, z+1/2'
'-x, y+1/2, -z+1/2'
'x+1/2, -y+1/2, -z'
'-x, -y, -z'
'x-1/2, y, -z-1/2'
'x, -y-1/2, z-1/2'
'-x-1/2, y-1/2, z'

loop_
_atom_site_label
_atom_site_type_symbol
_atom_site_fract_x
_atom_site_fract_y
_atom_site_fract_z
_atom_site_U_iso_or_equiv
_atom_site_adp_type
_atom_site_occupancy
_atom_site_symmetry_multiplicity
_atom_site_calc_flag
_atom_site_refinement_flags
_atom_site_disorder_assembly
_atom_site_disorder_group
Mo1 Mo 0.086007(13) 0.256265(13) 0.310885(7) 0.02173(10) Uani 1 1 d . . .
O1 O 0.14375(12) 0.35444(12) 0.30983(6) 0.0289(4) Uani 1 1 d . . .
N1 N 0.19301(13) 0.19763(14) 0.36125(7) 0.0252(5) Uani 1 1 d . . .
C1 C 0.1786(2) 0.00290(19) 0.23468(10) 0.0382(7) Uani 1 1 d . . .
H1A H 0.1988 0.0304 0.2034 0.057 Uiso 1 1 calc R . .
H1B H 0.1229 -0.0245 0.2291 0.057 Uiso 1 1 calc R . .
H1C H 0.2184 -0.0443 0.2456 0.057 Uiso 1 1 calc R . .
N2 N 0.13303(13) 0.15571(14) 0.26267(7) 0.0258(5) Uani 1 1 d . . .
O2 O 0.00354(12) 0.27996(13) 0.27067(7) 0.0334(4) Uani 1 1 d . . .
C2 C 0.17199(17) 0.07541(18) 0.27452(10) 0.0288(6) Uani 1 1 d . . .
N3 N 0.00587(13) 0.16608(14) 0.36232(7) 0.0260(5) Uani 1 1 d . . .
C3 C 0.20800(19) 0.05455(18) 0.31986(10) 0.0298(6) Uani 1 1 d . . .
H3A H 0.2330(18) -0.005(2) 0.3232(11) 0.036 Uiso 1 1 d . . .
N4 N 0.01359(14) 0.25695(13) 0.37461(8) 0.0253(5) Uani 1 1 d . . .
C4 C 0.22608(17) 0.11532(18) 0.35942(9) 0.0285(6) Uani 1 1 d . . .
C5 C 0.28932(19) 0.0830(2) 0.39814(11) 0.0362(7) Uani 1 1 d . . .
H5A H 0.3335 0.1292 0.4023 0.054 Uiso 1 1 calc R . .
H5B H 0.3149 0.0257 0.3870 0.054 Uiso 1 1 calc R . .
H5C H 0.2605 0.0733 0.4302 0.054 Uiso 1 1 calc R . .
C6 C 0.22621(17) 0.25836(17) 0.39892(10) 0.0252(6) Uani 1 1 d . . .
C7 C 0.29411(17) 0.31632(18) 0.38504(10) 0.0325(6) Uani 1 1 d . . .
C8 C 0.3233(2) 0.3797(2) 0.41999(11) 0.0419(8) Uani 1 1 d . . .
H8A H 0.3677 0.4202 0.4111 0.050 Uiso 1 1 calc R . .
C9 C 0.2886(2) 0.3841(2) 0.46699(11) 0.0422(8) Uani 1 1 d . . .
H9A H 0.3077 0.4288 0.4901 0.051 Uiso 1 1 calc R . .
C10 C 0.22562(19) 0.32306(19) 0.48087(10) 0.0375(7) Uani 1 1 d . . .
H10A H 0.2037 0.3254 0.5140 0.045 Uiso 1 1 calc R . .
C11 C 0.19360(18) 0.25825(18) 0.44742(10) 0.0290(6) Uani 1 1 d . . .
C12 C 0.12918(18) 0.1894(2) 0.46541(10) 0.0347(7) Uani 1 1 d . . .
H12A H 0.1136 0.1490 0.4377 0.052 Uiso 1 1 calc R . .
H12B H 0.0788 0.2214 0.4775 0.052 Uiso 1 1 calc R . .
H12C H 0.1535 0.1532 0.4927 0.052 Uiso 1 1 calc R . .
C13 C 0.33635(18) 0.3091(2) 0.33478(11) 0.0359(7) Uani 1 1 d . . .
H13A H 0.3866 0.3481 0.3342 0.054 Uiso 1 1 calc R . .
H13B H 0.2970 0.3287 0.3086 0.054 Uiso 1 1 calc R . .
H13C H 0.3530 0.2457 0.3288 0.054 Uiso 1 1 calc R . .
C14 C 0.11836(17) 0.17424(17) 0.20997(9) 0.0267(6) Uani 1 1 d . . .
C15 C 0.18386(18) 0.21705(18) 0.18296(10) 0.0294(6) Uani 1 1 d . . .
C16 C 0.1693(2) 0.23680(18) 0.13274(10) 0.0341(7) Uani 1 1 d . . .
H16A H 0.2125 0.2651 0.1135 0.041 Uiso 1 1 calc R . .
C17 C 0.0925(2) 0.2157(2) 0.11031(10) 0.0375(7) Uani 1 1 d . . .
H17A H 0.0829 0.2317 0.0763 0.045 Uiso 1 1 calc R . .
C18 C 0.0294(2) 0.1714(2) 0.13739(10) 0.0360(7) Uani 1 1 d . . .
H18A H -0.0221 0.1560 0.1213 0.043 Uiso 1 1 calc R . .
C19 C 0.04057(18) 0.14919(19) 0.18745(9) 0.0304(6) Uani 1 1 d . . .
C20 C -0.02801(19) 0.0981(2) 0.21510(10) 0.0375(7) Uani 1 1 d . . .
H20A H -0.0727 0.0807 0.1915 0.056 Uiso 1 1 calc R . .
H20B H -0.0518 0.1373 0.2413 0.056 Uiso 1 1 calc R . .
H20C H -0.0040 0.0432 0.2304 0.056 Uiso 1 1 calc R . .
C21 C 0.2680(2) 0.24033(19) 0.20622(12) 0.0384(7) Uani 1 1 d . . .
H21A H 0.3080 0.2574 0.1799 0.058 Uiso 1 1 calc R . .
H21B H 0.2896 0.1872 0.2244 0.058 Uiso 1 1 calc R . .
H21C H 0.2609 0.2914 0.2295 0.058 Uiso 1 1 calc R . .
C22 C -0.04766(16) 0.28047(18) 0.40786(9) 0.0238(6) Uani 1 1 d . . .
C23 C -0.09316(16) 0.20222(18) 0.41892(9) 0.0251(6) Uani 1 1 d . . .
H23A H -0.1385 0.1969 0.4421 0.030 Uiso 1 1 calc R . .
C24 C -0.05877(16) 0.13204(18) 0.38900(9) 0.0249(6) Uani 1 1 d . . .
C25 C -0.08244(16) 0.03232(18) 0.38811(10) 0.0277(6) Uani 1 1 d . . .
C26 C -0.18033(18) 0.0220(2) 0.38911(12) 0.0402(7) Uani 1 1 d . . .
H26A H -0.2046 0.0517 0.3596 0.060 Uiso 1 1 calc R . .
H26B H -0.2028 0.0506 0.4195 0.060 Uiso 1 1 calc R . .
H26C H -0.1952 -0.0429 0.3889 0.060 Uiso 1 1 calc R . .
C27 C -0.0458(2) -0.01466(19) 0.34184(11) 0.0423(8) Uani 1 1 d . . .
H27A H 0.0152 -0.0037 0.3403 0.063 Uiso 1 1 calc R . .
H27B H -0.0727 0.0100 0.3117 0.063 Uiso 1 1 calc R . .
H27C H -0.0565 -0.0804 0.3439 0.063 Uiso 1 1 calc R . .
C28 C -0.0453(2) -0.0127(2) 0.43518(10) 0.0372(7) Uani 1 1 d . . .
H28A H 0.0158 -0.0020 0.4363 0.056 Uiso 1 1 calc R . .
H28B H -0.0563 -0.0784 0.4342 0.056 Uiso 1 1 calc R . .
H28C H -0.0718 0.0136 0.4651 0.056 Uiso 1 1 calc R . .
C29 C -0.06048(18) 0.37836(18) 0.42479(10) 0.0284(6) Uani 1 1 d . . .
C30 C -0.1247(2) 0.3814(2) 0.46767(11) 0.0460(8) Uani 1 1 d . . .
H30A H -0.1033 0.3458 0.4960 0.069 Uiso 1 1 calc R . .
H30B H -0.1785 0.3555 0.4563 0.069 Uiso 1 1 calc R . .
H30C H -0.1333 0.4447 0.4781 0.069 Uiso 1 1 calc R . .
C31 C -0.0977(2) 0.4319(2) 0.38030(12) 0.0412(7) Uani 1 1 d . . .
H31A H -0.0573 0.4318 0.3525 0.062 Uiso 1 1 calc R . .
H31B H -0.1090 0.4948 0.3906 0.062 Uiso 1 1 calc R . .
H31C H -0.1505 0.4031 0.3695 0.062 Uiso 1 1 calc R . .
C32 C 0.0239(2) 0.4216(2) 0.43971(12) 0.0432(8) Uani 1 1 d . . .
H32A H 0.0471 0.3894 0.4688 0.065 Uiso 1 1 calc R . .
H32B H 0.0150 0.4859 0.4482 0.065 Uiso 1 1 calc R . .
H32C H 0.0637 0.4171 0.4117 0.065 Uiso 1 1 calc R . .

loop_
_atom_site_aniso_label
_atom_site_aniso_U_11
_atom_site_aniso_U_22
_atom_site_aniso_U_33
_atom_site_aniso_U_23
_atom_site_aniso_U_13
_atom_site_aniso_U_12
Mo1 0.02268(16) 0.02289(15) 0.01962(15) 0.00052(8) 0.00220(8) -0.00006(8)
O1 0.0322(11) 0.0251(10) 0.0295(10) 0.0036(7) 0.0023(8) -0.0008(8)
N1 0.0250(12) 0.0274(12) 0.0233(11) 0.0037(9) 0.0006(9) -0.0014(10)
C1 0.056(2) 0.0285(15) 0.0300(15) -0.0004(12) 0.0026(14) 0.0071(14)
N2 0.0288(12) 0.0267(12) 0.0219(11) 0.0021(9) 0.0012(9) -0.0024(10)
O2 0.0346(11) 0.0374(11) 0.0283(9) -0.0033(8) -0.0008(9) 0.0028(9)
C2 0.0321(15) 0.0244(14) 0.0299(15) 0.0005(11) 0.0059(12) 0.0000(12)
N3 0.0274(12) 0.0247(12) 0.0258(11) -0.0016(9) 0.0018(9) -0.0042(10)
C3 0.0374(16) 0.0209(14) 0.0311(15) 0.0037(11) 0.0010(12) 0.0039(13)
N4 0.0272(12) 0.0236(12) 0.0252(11) -0.0029(8) 0.0040(10) -0.0044(9)
C4 0.0281(15) 0.0292(15) 0.0281(14) 0.0067(11) 0.0013(12) -0.0006(12)
C5 0.0380(17) 0.0349(16) 0.0357(16) 0.0041(12) -0.0067(13) 0.0037(14)
C6 0.0235(15) 0.0258(14) 0.0263(14) 0.0022(10) -0.0081(12) -0.0001(11)
C7 0.0293(16) 0.0316(15) 0.0367(16) 0.0095(12) -0.0080(13) -0.0028(12)
C8 0.0433(19) 0.0409(17) 0.0415(18) 0.0103(14) -0.0140(15) -0.0163(15)
C9 0.057(2) 0.0349(16) 0.0344(17) 0.0016(13) -0.0197(15) -0.0096(15)
C10 0.0464(19) 0.0388(17) 0.0273(14) 0.0003(12) -0.0103(13) 0.0041(14)
C11 0.0281(16) 0.0317(15) 0.0272(15) 0.0032(11) -0.0054(12) 0.0012(12)
C12 0.0344(17) 0.0460(18) 0.0236(14) 0.0050(12) -0.0020(12) -0.0043(14)
C13 0.0291(16) 0.0379(16) 0.0406(17) 0.0086(13) 0.0009(13) -0.0054(13)
C14 0.0364(17) 0.0226(13) 0.0211(13) 0.0016(10) 0.0035(12) 0.0057(12)
C15 0.0394(17) 0.0211(13) 0.0278(14) -0.0018(11) 0.0063(12) 0.0058(12)
C16 0.0470(19) 0.0291(15) 0.0261(15) 0.0033(11) 0.0097(14) 0.0070(13)
C17 0.054(2) 0.0377(16) 0.0206(14) 0.0044(13) 0.0047(14) 0.0172(15)
C18 0.0417(18) 0.0390(17) 0.0272(15) -0.0026(12) -0.0035(13) 0.0091(14)
C19 0.0352(17) 0.0295(15) 0.0266(14) -0.0029(11) 0.0029(12) 0.0052(13)
C20 0.0358(17) 0.0455(18) 0.0313(15) -0.0011(13) 0.0006(13) -0.0044(14)
C21 0.045(2) 0.0349(16) 0.0355(16) -0.0057(12) 0.0176(15) -0.0107(14)
C22 0.0234(14) 0.0305(14) 0.0176(12) 0.0022(11) -0.0018(11) 0.0003(12)
C23 0.0244(14) 0.0283(15) 0.0225(13) 0.0026(11) 0.0022(11) -0.0018(12)
C24 0.0223(14) 0.0282(14) 0.0243(13) 0.0036(11) -0.0013(11) -0.0003(12)
C25 0.0280(15) 0.0264(14) 0.0288(14) 0.0021(11) 0.0032(11) -0.0024(11)
C26 0.0346(17) 0.0346(16) 0.0515(19) 0.0016(14) -0.0033(14) -0.0059(13)
C27 0.063(2) 0.0269(15) 0.0365(16) -0.0046(12) 0.0112(15) -0.0101(15)
C28 0.0398(19) 0.0314(16) 0.0404(17) 0.0065(12) 0.0029(14) 0.0030(14)
C29 0.0311(15) 0.0282(15) 0.0260(13) -0.0022(11) 0.0031(12) -0.0015(12)
C30 0.058(2) 0.0401(18) 0.0403(18) -0.0088(14) 0.0148(16) 0.0002(16)
C31 0.0500(19) 0.0318(16) 0.0417(17) -0.0003(13) -0.0045(15) 0.0052(14)
C32 0.0402(19) 0.0343(17) 0.055(2) -0.0120(14) -0.0037(15) -0.0025(15)

loop_
_atom_type_symbol
_atom_type_description
_atom_type_scat_dispersion_real
_atom_type_scat_dispersion_imag
_atom_type_scat_source
C C 0.0181 0.0091 'International Tables Vol C Tables 4.2.6.8 and 6.1.1.4'
H H 0.0000 0.0000 'International Tables Vol C Tables 4.2.6.8 and 6.1.1.4'
N N 0.0311 0.0180 'International Tables Vol C Tables 4.2.6.8 and 6.1.1.4'
O O 0.0492 0.0322 'International Tables Vol C Tables 4.2.6.8 and 6.1.1.4'
Mo Mo -0.0483 2.7339 'International Tables Vol C Tables 4.2.6.8 and 6.1.1.4'

loop_
_geom_angle_atom_site_label_1
_geom_angle_atom_site_label_2
_geom_angle_atom_site_label_3
_geom_angle
_geom_angle_site_symmetry_1
_geom_angle_site_symmetry_3
_geom_angle_publ_flag
O1 Mo1 O2 102.99(9) . . ?
O1 Mo1 N4 107.98(8) . . ?
O2 Mo1 N4 95.32(9) . . ?
O1 Mo1 N2 113.21(8) . . ?
O2 Mo1 N2 91.60(8) . . ?
N4 Mo1 N2 135.38(8) . . ?
O1 Mo1 N3 142.58(8) . . ?
O2 Mo1 N3 94.06(8) . . ?
N4 Mo1 N3 36.50(7) . . ?
N2 Mo1 N3 99.12(8) . . ?
O1 Mo1 N1 86.09(8) . . ?
O2 Mo1 N1 169.89(8) . . ?
N4 Mo1 N1 85.92(8) . . ?
N2 Mo1 N1 80.59(8) . . ?
N3 Mo1 N1 80.95(7) . . ?
C4 N1 C6 116.6(2) . . ?
C4 N1 Mo1 127.34(17) . . ?
C6 N1 Mo1 116.08(16) . . ?
C2 N2 C14 117.3(2) . . ?
C2 N2 Mo1 128.67(17) . . ?
C14 N2 Mo1 114.03(15) . . ?
N2 C2 C3 125.7(2) . . ?
N2 C2 C1 118.4(2) . . ?
C3 C2 C1 115.9(2) . . ?
C24 N3 N4 107.5(2) . . ?
C24 N3 Mo1 162.71(18) . . ?
N4 N3 Mo1 62.30(12) . . ?
C2 C3 C4 127.1(3) . . ?
C22 N4 N3 109.8(2) . . ?
C22 N4 Mo1 160.31(18) . . ?
N3 N4 Mo1 81.20(13) . . ?
N1 C4 C3 121.8(2) . . ?
N1 C4 C5 121.6(2) . . ?
C3 C4 C5 116.6(2) . . ?
C11 C6 C7 121.6(2) . . ?
C11 C6 N1 120.8(2) . . ?
C7 C6 N1 117.6(2) . . ?
C8 C7 C6 118.3(3) . . ?
C8 C7 C13 119.8(3) . . ?
C6 C7 C13 121.8(2) . . ?
C9 C8 C7 120.7(3) . . ?
C8 C9 C10 120.1(3) . . ?
C9 C10 C11 121.8(3) . . ?
C6 C11 C10 117.3(3) . . ?
C6 C11 C12 123.0(2) . . ?
C10 C11 C12 119.7(3) . . ?
C15 C14 C19 122.4(2) . . ?
C15 C14 N2 117.5(2) . . ?
C19 C14 N2 120.1(2) . . ?
C16 C15 C14 117.7(3) . . ?
C16 C15 C21 119.7(3) . . ?
C14 C15 C21 122.6(2) . . ?
C17 C16 C15 120.9(3) . . ?
C16 C17 C18 120.4(3) . . ?
C19 C18 C17 121.2(3) . . ?
C18 C19 C14 117.3(3) . . ?
C18 C19 C20 119.7(3) . . ?
C14 C19 C20 123.0(2) . . ?
N4 C22 C23 107.4(2) . . ?
N4 C22 C29 122.0(2) . . ?
C23 C22 C29 130.5(2) . . ?
C22 C23 C24 106.4(2) . . ?
N3 C24 C23 108.8(2) . . ?
N3 C24 C25 122.7(2) . . ?
C23 C24 C25 128.3(2) . . ?
C24 C25 C27 110.8(2) . . ?
C24 C25 C28 108.0(2) . . ?
C27 C25 C28 108.8(2) . . ?
C24 C25 C26 109.9(2) . . ?
C27 C25 C26 110.3(2) . . ?
C28 C25 C26 109.0(2) . . ?
C22 C29 C32 110.6(2) . . ?
C22 C29 C30 109.8(2) . . ?
C32 C29 C30 111.8(2) . . ?
C22 C29 C31 107.6(2) . . ?
C32 C29 C31 108.8(2) . . ?
C30 C29 C31 108.0(2) . . ?

loop_
_geom_bond_atom_site_label_1
_geom_bond_atom_site_label_2
_geom_bond_distance
_geom_bond_site_symmetry_2
_geom_bond_publ_flag
Mo1 O1 1.7057(18) . ?
Mo1 O2 1.7252(19) . ?
Mo1 N4 2.052(2) . ?
Mo1 N2 2.094(2) . ?
Mo1 N3 2.290(2) . ?
Mo1 N1 2.327(2) . ?
N1 C4 1.317(3) . ?
N1 C6 1.443(3) . ?
C1 C2 1.508(4) . ?
N2 C2 1.367(3) . ?
N2 C14 1.452(3) . ?
C2 C3 1.372(4) . ?
N3 C24 1.343(3) . ?
N3 N4 1.378(3) . ?
C3 C4 1.412(4) . ?
N4 C22 1.359(3) . ?
C4 C5 1.515(4) . ?
C6 C11 1.394(4) . ?
C6 C7 1.419(4) . ?
C7 C8 1.396(4) . ?
C7 C13 1.503(4) . ?
C8 C9 1.371(4) . ?
C9 C10 1.390(4) . ?
C10 C11 1.399(4) . ?
C11 C12 1.513(4) . ?
C14 C15 1.410(4) . ?
C14 C19 1.418(4) . ?
C15 C16 1.391(4) . ?
C15 C21 1.508(4) . ?
C16 C17 1.390(4) . ?
C17 C18 1.394(4) . ?
C18 C19 1.387(4) . ?
C19 C20 1.511(4) . ?
C22 C23 1.387(4) . ?
C22 C29 1.519(4) . ?
C23 C24 1.412(4) . ?
C24 C25 1.510(4) . ?
C25 C27 1.529(4) . ?
C25 C28 1.536(4) . ?
C25 C26 1.557(4) . ?
C29 C32 1.531(4) . ?
C29 C30 1.531(4) . ?
C29 C31 1.541(4) . ?
